data_7710083
loop_
_publ_author_name
'Kimura, Yoshitaka'
'Lugo-Fuentes, Leonardo I.'
'Saito, Souta'
'Jimenez-Halla, Jose Oscar Carlos'
'Barroso-Flores, Joaqu\'in'
'Yamamoto, Yohsuke'
'Nakamoto, Masaaki'
'Shang, Rong'

_publ_section_title
;
 Boron, nitrogen-containing heterocyclic carbene (BNC) as a redox active
 ligand: synthesis and characterization of a lithium BNC-aurate complex
;
_journal_name_full 'Dalton Transactions'
_journal_paper_doi 10.1039/D2DT01083F
_journal_year 2022
_chemical_formula_sum 'C26 H57 Au B2 Li N2 O2 P'
_chemical_formula_weight 686.23
_space_group_crystal_system monoclinic
_space_group_IT_number 14
_space_group_name_Hall '-P 2yn'
_space_group_name_H-M_alt 'P 1 21/n 1'
_atom_sites_solution_hydrogens geom
_audit_creation_method SHELXL-2014/5
_audit_update_record
;
2021-09-14 deposited with the CCDC.	2022-04-18 downloaded from the CCDC.
;
_cell_angle_alpha 90
_cell_angle_beta 103.720(5)
_cell_angle_gamma 90
_cell_formula_units_Z 4
_cell_length_a 11.464(10)
_cell_length_b 18.202(18)
_cell_length_c 16.405(16)
_cell_measurement_reflns_used 8387
_cell_measurement_temperature 173(2)
_cell_measurement_theta_max 24.44
_cell_measurement_theta_min 2.24
_cell_volume 3326(5)
_computing_cell_refinement 'Bruker SAINT'
_computing_data_collection 'Bruker APEX2'
_computing_data_reduction 'Bruker SAINT'
_computing_molecular_graphics 'Bruker SHELXTL'
_computing_publication_material 'Bruker SHELXTL'
_computing_structure_refinement 'SHELXL-2014 (Sheldrick 2014)'
_computing_structure_solution 'SHELXT 2014/5 (Sheldrick, 2014)'
_diffrn_ambient_temperature 173(2)
_diffrn_measured_fraction_theta_full 0.997
_diffrn_measured_fraction_theta_max 0.988
_diffrn_measurement_device_type 'Bruker APEX-II CCD'
_diffrn_measurement_method '\f and \w scans'
_diffrn_radiation_type MoK\a
_diffrn_radiation_wavelength 0.71073
_diffrn_reflns_av_R_equivalents 0.0573
_diffrn_reflns_av_unetI/netI 0.0479
_diffrn_reflns_Laue_measured_fraction_full 0.997
_diffrn_reflns_Laue_measured_fraction_max 0.988
_diffrn_reflns_limit_h_max 15
_diffrn_reflns_limit_h_min -15
_diffrn_reflns_limit_k_max 23
_diffrn_reflns_limit_k_min -23
_diffrn_reflns_limit_l_max 21
_diffrn_reflns_limit_l_min -21
_diffrn_reflns_number 39338
_diffrn_reflns_point_group_measured_fraction_full 0.997
_diffrn_reflns_point_group_measured_fraction_max 0.988
_diffrn_reflns_theta_full 26.000
_diffrn_reflns_theta_max 27.998
_diffrn_reflns_theta_min 1.698
_exptl_absorpt_coefficient_mu 4.494
_exptl_absorpt_correction_T_max 0.851
_exptl_absorpt_correction_T_min 0.613
_exptl_absorpt_correction_type multi-scan
_exptl_crystal_colour red
_exptl_crystal_density_diffrn 1.371
_exptl_crystal_description plate
_exptl_crystal_F_000 1400
_exptl_crystal_size_max 0.087
_exptl_crystal_size_mid 0.073
_exptl_crystal_size_min 0.037
_refine_diff_density_max 0.737
_refine_diff_density_min -0.439
_refine_diff_density_rms 0.100
_refine_ls_extinction_method none
_refine_ls_goodness_of_fit_ref 1.006
_refine_ls_hydrogen_treatment constr
_refine_ls_matrix_type full
_refine_ls_number_parameters 330
_refine_ls_number_reflns 7937
_refine_ls_number_restraints 0
_refine_ls_restrained_S_all 1.006
_refine_ls_R_factor_all 0.0518
_refine_ls_R_factor_gt 0.0297
_refine_ls_shift/su_max 0.004
_refine_ls_shift/su_mean 0.000
_refine_ls_structure_factor_coef Fsqd
_refine_ls_weighting_details 'w=1/[\s^2^(Fo^2^)+(0.0237P)^2^+0.0492P] where P=(Fo^2^+2Fc^2^)/3'
_refine_ls_weighting_scheme calc
_refine_ls_wR_factor_gt 0.0542
_refine_ls_wR_factor_ref 0.0594
_reflns_Friedel_coverage 0.000
_reflns_number_gt 6036
_reflns_number_total 7937
_reflns_threshold_expression 'I > 2\s(I)'
_cod_data_source_file d2dt01083f2.cif
_cod_data_source_block 5a
_cod_depositor_comments
;
The following automatic conversions were performed:

data item '_exptl_absorpt_correction_type' value 'Multi-scan' was
changed to 'multi-scan' in accordance with the
/home/data/users/saulius/crontab/automatic-downloads/rss-feeds/RSC/lib/dictionaries/cif_core.dic
dictionary named 'cif_core.dic' version 2.4.2 last updated on
2011-04-26.

Automatic conversion script
Id: cif_fix_values 7556 2019-12-06 15:28:31Z antanas 
;
_cod_original_sg_symbol_H-M 'P 21/n'
_cod_database_code 7710083
_shelx_space_group_comment
;
The symmetry employed for this shelxl refinement is uniquely defined
by the following loop, which should always be used as a source of
symmetry information in preference to the above space-group names.
They are only intended as comments.
;
_shelx_estimated_absorpt_t_min 0.696
_shelx_estimated_absorpt_t_max 0.851
_shelxl_version_number 2014/5

loop_
_space_group_symop_operation_xyz
'x, y, z'
'-x+1/2, y+1/2, -z+1/2'
'-x, -y, -z'
'x-1/2, -y-1/2, z-1/2'

loop_
_atom_site_label
_atom_site_type_symbol
_atom_site_fract_x
_atom_site_fract_y
_atom_site_fract_z
_atom_site_U_iso_or_equiv
_atom_site_adp_type
_atom_site_occupancy
_atom_site_site_symmetry_order
_atom_site_calc_flag
_atom_site_refinement_flags_posn
_atom_site_refinement_flags_adp
_atom_site_refinement_flags_occupancy
_atom_site_disorder_assembly
_atom_site_disorder_group
Au1 Au 0.67644(2) 0.80077(2) 0.39474(2) 0.02757(5) Uani 1 1 d . . . . .
Li1 Li 0.4278(6) 0.7659(4) 0.2600(4) 0.0492(17) Uani 1 1 d . . . . .
O1 O 0.2598(3) 0.78262(17) 0.20145(17) 0.0622(8) Uani 1 1 d . . . . .
C1 C 0.5252(3) 0.74038(17) 0.37912(19) 0.0267(7) Uani 1 1 d . . . . .
P1 P 0.84124(8) 0.87270(5) 0.42068(6) 0.0367(2) Uani 1 1 d . . . . .
N1 N 0.3540(2) 0.68024(14) 0.40970(17) 0.0291(6) Uani 1 1 d . . . . .
B1 B 0.3978(3) 0.6347(2) 0.3498(2) 0.0309(9) Uani 1 1 d . . . . .
N2 N 0.5059(2) 0.66857(14) 0.33579(16) 0.0275(6) Uani 1 1 d . . . . .
O2 O 0.4573(3) 0.82309(16) 0.16213(16) 0.0575(8) Uani 1 1 d . . . . .
C2 C 0.3903(3) 0.8333(2) 0.4519(2) 0.0365(8) Uani 1 1 d . . . . .
B2 B 0.4247(3) 0.7517(2) 0.4193(2) 0.0275(8) Uani 1 1 d . . . . .
C4 C 0.4685(3) 0.8562(2) 0.5388(2) 0.0500(10) Uani 1 1 d . . . . .
H4A H 0.5536 0.8525 0.5382 0.075 Uiso 1 1 calc R U . . .
H4B H 0.4517 0.8236 0.5821 0.075 Uiso 1 1 calc R U . . .
H4C H 0.4497 0.9070 0.5509 0.075 Uiso 1 1 calc R U . . .
C3 C 0.4141(4) 0.8923(2) 0.3906(2) 0.0511(10) Uani 1 1 d . . . . .
H3A H 0.3648 0.8822 0.3342 0.077 Uiso 1 1 calc R U . . .
H3B H 0.4992 0.8915 0.3895 0.077 Uiso 1 1 calc R U . . .
H3C H 0.3934 0.9408 0.4090 0.077 Uiso 1 1 calc R U . . .
C6 C 0.3398(4) 0.6860(2) 0.5583(2) 0.0556(12) Uani 1 1 d . . . . .
H6A H 0.4272 0.6796 0.5746 0.083 Uiso 1 1 calc R U . . .
H6B H 0.3036 0.6626 0.6001 0.083 Uiso 1 1 calc R U . . .
H6C H 0.3206 0.7386 0.5553 0.083 Uiso 1 1 calc R U . . .
C5 C 0.2581(3) 0.8461(2) 0.4524(3) 0.0551(11) Uani 1 1 d . . . . .
H5A H 0.2466 0.8976 0.4660 0.083 Uiso 1 1 calc R U . . .
H5B H 0.2362 0.8143 0.4946 0.083 Uiso 1 1 calc R U . . .
H5C H 0.2072 0.8346 0.3970 0.083 Uiso 1 1 calc R U . . .
C8 C 0.1533(3) 0.6627(2) 0.4452(3) 0.0523(11) Uani 1 1 d . . . . .
H8A H 0.1203 0.6362 0.3928 0.078 Uiso 1 1 calc R U . . .
H8B H 0.1366 0.7153 0.4367 0.078 Uiso 1 1 calc R U . . .
H8C H 0.1159 0.6444 0.4892 0.078 Uiso 1 1 calc R U . . .
C7 C 0.3164(4) 0.5690(2) 0.4885(3) 0.0563(11) Uani 1 1 d . . . . .
H7A H 0.2833 0.5409 0.4372 0.084 Uiso 1 1 calc R U . . .
H7B H 0.2795 0.5522 0.5333 0.084 Uiso 1 1 calc R U . . .
H7C H 0.4034 0.5615 0.5055 0.084 Uiso 1 1 calc R U . . .
C9 C 0.2898(3) 0.6504(2) 0.4719(2) 0.0394(9) Uani 1 1 d . . . . .
C10 C 0.3349(3) 0.56633(19) 0.2897(2) 0.0380(9) Uani 1 1 d . . . . .
C11 C 0.1981(3) 0.5578(2) 0.2804(3) 0.0492(10) Uani 1 1 d . . . . .
H11A H 0.1581 0.6047 0.2625 0.074 Uiso 1 1 calc R U . . .
H11B H 0.1827 0.5433 0.3344 0.074 Uiso 1 1 calc R U . . .
H11C H 0.1668 0.5201 0.2383 0.074 Uiso 1 1 calc R U . . .
C12 C 0.3429(3) 0.5821(2) 0.1979(2) 0.0490(10) Uani 1 1 d . . . . .
H12A H 0.3050 0.5418 0.1615 0.074 Uiso 1 1 calc R U . . .
H12B H 0.4274 0.5861 0.1959 0.074 Uiso 1 1 calc R U . . .
H12C H 0.3014 0.6282 0.1787 0.074 Uiso 1 1 calc R U . . .
C13 C 0.3931(4) 0.4896(2) 0.3138(3) 0.0552(11) Uani 1 1 d . . . . .
H13A H 0.3530 0.4530 0.2729 0.083 Uiso 1 1 calc R U . . .
H13B H 0.3844 0.4759 0.3698 0.083 Uiso 1 1 calc R U . . .
H13C H 0.4785 0.4917 0.3138 0.083 Uiso 1 1 calc R U . . .
C14 C 0.6029(3) 0.63105(19) 0.3087(2) 0.0322(8) Uani 1 1 d . . . . .
H14 H 0.5689 0.5833 0.2838 0.039 Uiso 1 1 calc R U . . .
C15 C 0.7087(3) 0.6117(2) 0.3823(2) 0.0386(9) Uani 1 1 d . . . . .
H15A H 0.7452 0.6575 0.4092 0.046 Uiso 1 1 calc R U . . .
H15B H 0.6784 0.5834 0.4246 0.046 Uiso 1 1 calc R U . . .
C16 C 0.8039(3) 0.5669(2) 0.3545(3) 0.0532(11) Uani 1 1 d . . . . .
H16A H 0.7703 0.5185 0.3337 0.064 Uiso 1 1 calc R U . . .
H16B H 0.8726 0.5585 0.4030 0.064 Uiso 1 1 calc R U . . .
C17 C 0.6485(3) 0.6703(2) 0.2411(2) 0.0379(9) Uani 1 1 d . . . . .
H17A H 0.6836 0.7181 0.2630 0.045 Uiso 1 1 calc R U . . .
H17B H 0.5803 0.6801 0.1926 0.045 Uiso 1 1 calc R U . . .
C18 C 0.7426(4) 0.6251(2) 0.2121(2) 0.0546(11) Uani 1 1 d . . . . .
H18A H 0.7728 0.6532 0.1696 0.065 Uiso 1 1 calc R U . . .
H18B H 0.7058 0.5792 0.1856 0.065 Uiso 1 1 calc R U . . .
C19 C 0.8469(4) 0.6065(3) 0.2857(3) 0.0658(13) Uani 1 1 d . . . . .
H19A H 0.9050 0.5750 0.2659 0.079 Uiso 1 1 calc R U . . .
H19B H 0.8888 0.6523 0.3085 0.079 Uiso 1 1 calc R U . . .
C20 C 0.9132(4) 0.8892(3) 0.3359(3) 0.0820(16) Uani 1 1 d . . . . .
H20A H 0.9376 0.8423 0.3158 0.123 Uiso 1 1 calc R U . . .
H20B H 0.9842 0.9201 0.3558 0.123 Uiso 1 1 calc R U . . .
H20C H 0.8570 0.9142 0.2899 0.123 Uiso 1 1 calc R U . . .
C21 C 0.8102(4) 0.9646(2) 0.4548(3) 0.0710(14) Uani 1 1 d . . . . .
H21A H 0.8824 0.9951 0.4617 0.107 Uiso 1 1 calc R U . . .
H21B H 0.7870 0.9613 0.5084 0.107 Uiso 1 1 calc R U . . .
H21C H 0.7447 0.9868 0.4126 0.107 Uiso 1 1 calc R U . . .
C22 C 0.9638(3) 0.8434(2) 0.5048(2) 0.0539(11) Uani 1 1 d . . . . .
H22A H 0.9944 0.7961 0.4904 0.081 Uiso 1 1 calc R U . . .
H22B H 0.9355 0.8381 0.5564 0.081 Uiso 1 1 calc R U . . .
H22C H 1.0282 0.8800 0.5135 0.081 Uiso 1 1 calc R U . . .
C23 C 0.5544(4) 0.8726(3) 0.1695(3) 0.0846(16) Uani 1 1 d . . . . .
H23A H 0.6265 0.8514 0.2062 0.127 Uiso 1 1 calc R U . . .
H23B H 0.5348 0.9190 0.1935 0.127 Uiso 1 1 calc R U . . .
H23C H 0.5690 0.8818 0.1139 0.127 Uiso 1 1 calc R U . . .
C24 C 0.3488(4) 0.8522(3) 0.1132(3) 0.0789(16) Uani 1 1 d . . . . .
H24A H 0.3546 0.8574 0.0542 0.095 Uiso 1 1 calc R U . . .
H24B H 0.3346 0.9015 0.1344 0.095 Uiso 1 1 calc R U . . .
C25 C 0.2490(4) 0.8036(3) 0.1172(3) 0.0720(15) Uani 1 1 d . . . . .
H25A H 0.1718 0.8294 0.0957 0.086 Uiso 1 1 calc R U . . .
H25B H 0.2506 0.7596 0.0821 0.086 Uiso 1 1 calc R U . . .
C26 C 0.1526(4) 0.7639(3) 0.2231(3) 0.0637(12) Uani 1 1 d . . . . .
H26A H 0.1010 0.8074 0.2184 0.096 Uiso 1 1 calc R U . . .
H26B H 0.1705 0.7457 0.2810 0.096 Uiso 1 1 calc R U . . .
H26C H 0.1113 0.7255 0.1851 0.096 Uiso 1 1 calc R U . . .

loop_
_atom_site_aniso_label
_atom_site_aniso_U_11
_atom_site_aniso_U_22
_atom_site_aniso_U_33
_atom_site_aniso_U_23
_atom_site_aniso_U_13
_atom_site_aniso_U_12
Au1 0.02435(7) 0.02977(7) 0.02786(7) -0.00248(6) 0.00473(5) -0.00434(6)
Li1 0.052(4) 0.053(4) 0.034(4) 0.002(3) -0.006(3) 0.009(3)
O1 0.0510(18) 0.087(2) 0.0378(16) 0.0074(15) -0.0107(13) 0.0110(16)
C1 0.0222(16) 0.0275(18) 0.0284(17) -0.0026(14) 0.0018(13) -0.0029(14)
P1 0.0310(5) 0.0390(6) 0.0407(5) -0.0018(4) 0.0096(4) -0.0106(4)
N1 0.0232(14) 0.0350(17) 0.0296(15) 0.0014(12) 0.0074(12) -0.0020(11)
B1 0.029(2) 0.029(2) 0.032(2) 0.0036(17) 0.0022(16) -0.0010(17)
N2 0.0223(14) 0.0276(14) 0.0320(16) -0.0037(12) 0.0052(12) 0.0010(12)
O2 0.0583(19) 0.071(2) 0.0385(16) 0.0088(14) 0.0013(14) 0.0161(16)
C2 0.0272(18) 0.042(2) 0.039(2) -0.0063(17) 0.0049(16) 0.0060(16)
B2 0.0266(19) 0.033(2) 0.0209(19) -0.0015(16) 0.0012(15) 0.0012(16)
C4 0.047(2) 0.052(3) 0.046(2) -0.014(2) 0.0018(19) -0.0048(19)
C3 0.060(3) 0.036(2) 0.057(3) -0.002(2) 0.012(2) 0.0156(19)
C6 0.050(2) 0.082(3) 0.038(2) 0.004(2) 0.0177(19) -0.015(2)
C5 0.036(2) 0.054(3) 0.074(3) -0.016(2) 0.011(2) 0.0083(19)
C8 0.037(2) 0.069(3) 0.054(3) -0.004(2) 0.0185(19) -0.010(2)
C7 0.054(3) 0.061(3) 0.054(3) 0.019(2) 0.014(2) -0.004(2)
C9 0.033(2) 0.047(2) 0.040(2) 0.0036(18) 0.0103(17) -0.0061(17)
C10 0.034(2) 0.031(2) 0.047(2) -0.0060(17) 0.0048(17) -0.0069(15)
C11 0.035(2) 0.045(2) 0.062(3) -0.012(2) 0.0015(19) -0.0151(18)
C12 0.046(2) 0.054(3) 0.042(2) -0.0177(19) -0.0001(18) -0.0141(19)
C13 0.052(3) 0.037(2) 0.076(3) -0.012(2) 0.014(2) -0.0073(19)
C14 0.0255(17) 0.0338(19) 0.036(2) -0.0097(15) 0.0045(15) 0.0002(15)
C15 0.040(2) 0.036(2) 0.041(2) -0.0022(16) 0.0111(17) 0.0058(16)
C16 0.038(2) 0.058(3) 0.062(3) -0.002(2) 0.007(2) 0.021(2)
C17 0.0327(19) 0.052(2) 0.0291(19) -0.0053(17) 0.0073(15) 0.0010(17)
C18 0.055(3) 0.067(3) 0.049(3) -0.011(2) 0.027(2) 0.005(2)
C19 0.039(2) 0.080(3) 0.084(3) -0.008(3) 0.027(2) 0.018(2)
C20 0.060(3) 0.132(5) 0.061(3) 0.009(3) 0.028(2) -0.025(3)
C21 0.076(3) 0.036(3) 0.097(4) -0.009(2) 0.014(3) -0.010(2)
C22 0.029(2) 0.074(3) 0.056(3) -0.008(2) 0.0046(19) -0.005(2)
C23 0.073(4) 0.115(5) 0.067(3) 0.029(3) 0.018(3) -0.006(3)
C24 0.073(4) 0.105(4) 0.051(3) 0.023(3) -0.001(3) 0.024(3)
C25 0.064(3) 0.103(4) 0.037(2) 0.001(3) -0.013(2) 0.023(3)
C26 0.049(3) 0.070(3) 0.065(3) -0.007(3) -0.002(2) 0.002(2)

loop_
_atom_type_symbol
_atom_type_description
_atom_type_scat_dispersion_real
_atom_type_scat_dispersion_imag
_atom_type_scat_source
C C 0.0033 0.0016 'International Tables Vol C Tables 4.2.6.8 and 6.1.1.4'
H H 0.0000 0.0000 'International Tables Vol C Tables 4.2.6.8 and 6.1.1.4'
B B 0.0013 0.0007 'International Tables Vol C Tables 4.2.6.8 and 6.1.1.4'
N N 0.0061 0.0033 'International Tables Vol C Tables 4.2.6.8 and 6.1.1.4'
P P 0.1023 0.0942 'International Tables Vol C Tables 4.2.6.8 and 6.1.1.4'
Au Au -2.0133 8.8022 'International Tables Vol C Tables 4.2.6.8 and 6.1.1.4'
O O 0.0106 0.0060 'International Tables Vol C Tables 4.2.6.8 and 6.1.1.4'
Li Li -0.0003 0.0001 'International Tables Vol C Tables 4.2.6.8 and 6.1.1.4'

loop_
_geom_angle_atom_site_label_1
_geom_angle_atom_site_label_2
_geom_angle_atom_site_label_3
_geom_angle
_geom_angle_site_symmetry_1
_geom_angle_site_symmetry_3
_geom_angle_publ_flag
C1 Au1 P1 175.50(9) . . ?
C1 Au1 Li1 38.12(15) . . ?
P1 Au1 Li1 143.86(13) . . ?
O1 Li1 O2 81.9(3) . . ?
O1 Li1 C1 138.4(4) . . ?
O2 Li1 C1 136.0(4) . . ?
O1 Li1 N2 127.9(4) . . ?
O2 Li1 N2 137.5(4) . . ?
C1 Li1 N2 40.14(16) . . ?
O1 Li1 B2 105.0(3) . . ?
O2 Li1 B2 152.7(4) . . ?
C1 Li1 B2 33.79(15) . . ?
N2 Li1 B2 57.74(18) . . ?
O1 Li1 Au1 155.5(3) . . ?
O2 Li1 Au1 99.0(3) . . ?
C1 Li1 Au1 37.19(14) . . ?
N2 Li1 Au1 66.51(17) . . ?
B2 Li1 Au1 63.75(16) . . ?
C26 O1 C25 115.9(3) . . ?
C26 O1 Li1 131.1(3) . . ?
C25 O1 Li1 111.7(3) . . ?
B2 C1 N2 107.2(3) . . ?
B2 C1 Au1 127.4(2) . . ?
N2 C1 Au1 124.6(2) . . ?
B2 C1 Li1 95.0(3) . . ?
N2 C1 Li1 76.0(3) . . ?
Au1 C1 Li1 104.7(2) . . ?
C22 P1 C20 103.0(2) . . ?
C22 P1 C21 102.1(2) . . ?
C20 P1 C21 104.0(2) . . ?
C22 P1 Au1 116.03(15) . . ?
C20 P1 Au1 117.86(17) . . ?
C21 P1 Au1 112.00(16) . . ?
B1 N1 C9 123.7(3) . . ?
B1 N1 B2 107.2(3) . . ?
C9 N1 B2 125.2(3) . . ?
N2 B1 N1 107.9(3) . . ?
N2 B1 C10 119.7(3) . . ?
N1 B1 C10 131.3(3) . . ?
B1 N2 C14 126.2(3) . . ?
B1 N2 C1 109.6(3) . . ?
C14 N2 C1 121.4(2) . . ?
B1 N2 Li1 100.4(3) . . ?
C14 N2 Li1 115.9(3) . . ?
C1 N2 Li1 63.9(2) . . ?
C24 O2 C23 112.2(4) . . ?
C24 O2 Li1 110.9(3) . . ?
C23 O2 Li1 122.7(3) . . ?
C5 C2 C3 103.0(3) . . ?
C5 C2 C4 108.1(3) . . ?
C3 C2 C4 105.0(3) . . ?
C5 C2 B2 116.7(3) . . ?
C3 C2 B2 108.8(3) . . ?
C4 C2 B2 114.1(3) . . ?
C1 B2 N1 106.8(3) . . ?
C1 B2 C2 122.8(3) . . ?
N1 B2 C2 129.6(3) . . ?
C1 B2 Li1 51.2(2) . . ?
N1 B2 Li1 96.5(2) . . ?
C2 B2 Li1 107.0(3) . . ?
C2 C4 H4A 109.5 . . ?
C2 C4 H4B 109.5 . . ?
H4A C4 H4B 109.5 . . ?
C2 C4 H4C 109.5 . . ?
H4A C4 H4C 109.5 . . ?
H4B C4 H4C 109.5 . . ?
C2 C3 H3A 109.5 . . ?
C2 C3 H3B 109.5 . . ?
H3A C3 H3B 109.5 . . ?
C2 C3 H3C 109.5 . . ?
H3A C3 H3C 109.5 . . ?
H3B C3 H3C 109.5 . . ?
C9 C6 H6A 109.5 . . ?
C9 C6 H6B 109.5 . . ?
H6A C6 H6B 109.5 . . ?
C9 C6 H6C 109.5 . . ?
H6A C6 H6C 109.5 . . ?
H6B C6 H6C 109.5 . . ?
C2 C5 H5A 109.5 . . ?
C2 C5 H5B 109.5 . . ?
H5A C5 H5B 109.5 . . ?
C2 C5 H5C 109.5 . . ?
H5A C5 H5C 109.5 . . ?
H5B C5 H5C 109.5 . . ?
C9 C8 H8A 109.5 . . ?
C9 C8 H8B 109.5 . . ?
H8A C8 H8B 109.5 . . ?
C9 C8 H8C 109.5 . . ?
H8A C8 H8C 109.5 . . ?
H8B C8 H8C 109.5 . . ?
C9 C7 H7A 109.5 . . ?
C9 C7 H7B 109.5 . . ?
H7A C7 H7B 109.5 . . ?
C9 C7 H7C 109.5 . . ?
H7A C7 H7C 109.5 . . ?
H7B C7 H7C 109.5 . . ?
N1 C9 C7 111.4(3) . . ?
N1 C9 C8 112.7(3) . . ?
C7 C9 C8 109.8(3) . . ?
N1 C9 C6 109.8(3) . . ?
C7 C9 C6 103.3(3) . . ?
C8 C9 C6 109.4(3) . . ?
C11 C10 C12 102.3(3) . . ?
C11 C10 C13 107.4(3) . . ?
C12 C10 C13 106.8(3) . . ?
C11 C10 B1 115.2(3) . . ?
C12 C10 B1 108.8(3) . . ?
C13 C10 B1 115.2(3) . . ?
C10 C11 H11A 109.5 . . ?
C10 C11 H11B 109.5 . . ?
H11A C11 H11B 109.5 . . ?
C10 C11 H11C 109.5 . . ?
H11A C11 H11C 109.5 . . ?
H11B C11 H11C 109.5 . . ?
C10 C12 H12A 109.5 . . ?
C10 C12 H12B 109.5 . . ?
H12A C12 H12B 109.5 . . ?
C10 C12 H12C 109.5 . . ?
H12A C12 H12C 109.5 . . ?
H12B C12 H12C 109.5 . . ?
C10 C13 H13A 109.5 . . ?
C10 C13 H13B 109.5 . . ?
H13A C13 H13B 109.5 . . ?
C10 C13 H13C 109.5 . . ?
H13A C13 H13C 109.5 . . ?
H13B C13 H13C 109.5 . . ?
N2 C14 C17 115.0(3) . . ?
N2 C14 C15 112.6(3) . . ?
C17 C14 C15 109.9(3) . . ?
N2 C14 H14 106.3 . . ?
C17 C14 H14 106.3 . . ?
C15 C14 H14 106.3 . . ?
C16 C15 C14 112.2(3) . . ?
C16 C15 H15A 109.2 . . ?
C14 C15 H15A 109.2 . . ?
C16 C15 H15B 109.2 . . ?
C14 C15 H15B 109.2 . . ?
H15A C15 H15B 107.9 . . ?
C15 C16 C19 110.7(3) . . ?
C15 C16 H16A 109.5 . . ?
C19 C16 H16A 109.5 . . ?
C15 C16 H16B 109.5 . . ?
C19 C16 H16B 109.5 . . ?
H16A C16 H16B 108.1 . . ?
C14 C17 C18 111.6(3) . . ?
C14 C17 H17A 109.3 . . ?
C18 C17 H17A 109.3 . . ?
C14 C17 H17B 109.3 . . ?
C18 C17 H17B 109.3 . . ?
H17A C17 H17B 108.0 . . ?
C17 C18 C19 110.8(3) . . ?
C17 C18 H18A 109.5 . . ?
C19 C18 H18A 109.5 . . ?
C17 C18 H18B 109.5 . . ?
C19 C18 H18B 109.5 . . ?
H18A C18 H18B 108.1 . . ?
C16 C19 C18 111.3(3) . . ?
C16 C19 H19A 109.4 . . ?
C18 C19 H19A 109.4 . . ?
C16 C19 H19B 109.4 . . ?
C18 C19 H19B 109.4 . . ?
H19A C19 H19B 108.0 . . ?
P1 C20 H20A 109.5 . . ?
P1 C20 H20B 109.5 . . ?
H20A C20 H20B 109.5 . . ?
P1 C20 H20C 109.5 . . ?
H20A C20 H20C 109.5 . . ?
H20B C20 H20C 109.5 . . ?
P1 C21 H21A 109.5 . . ?
P1 C21 H21B 109.5 . . ?
H21A C21 H21B 109.5 . . ?
P1 C21 H21C 109.5 . . ?
H21A C21 H21C 109.5 . . ?
H21B C21 H21C 109.5 . . ?
P1 C22 H22A 109.5 . . ?
P1 C22 H22B 109.5 . . ?
H22A C22 H22B 109.5 . . ?
P1 C22 H22C 109.5 . . ?
H22A C22 H22C 109.5 . . ?
H22B C22 H22C 109.5 . . ?
O2 C23 H23A 109.5 . . ?
O2 C23 H23B 109.5 . . ?
H23A C23 H23B 109.5 . . ?
O2 C23 H23C 109.5 . . ?
H23A C23 H23C 109.5 . . ?
H23B C23 H23C 109.5 . . ?
O2 C24 C25 109.9(4) . . ?
O2 C24 H24A 109.7 . . ?
C25 C24 H24A 109.7 . . ?
O2 C24 H24B 109.7 . . ?
C25 C24 H24B 109.7 . . ?
H24A C24 H24B 108.2 . . ?
O1 C25 C24 108.7(4) . . ?
O1 C25 H25A 109.9 . . ?
C24 C25 H25A 109.9 . . ?
O1 C25 H25B 109.9 . . ?
C24 C25 H25B 109.9 . . ?
H25A C25 H25B 108.3 . . ?
O1 C26 H26A 109.5 . . ?
O1 C26 H26B 109.5 . . ?
H26A C26 H26B 109.5 . . ?
O1 C26 H26C 109.5 . . ?
H26A C26 H26C 109.5 . . ?
H26B C26 H26C 109.5 . . ?

loop_
_geom_bond_atom_site_label_1
_geom_bond_atom_site_label_2
_geom_bond_distance
_geom_bond_site_symmetry_2
_geom_bond_publ_flag
Au1 C1 2.017(3) . ?
Au1 P1 2.2546(18) . ?
Au1 Li1 3.228(7) . ?
Li1 O1 1.962(7) . ?
Li1 O2 2.009(8) . ?
Li1 C1 2.060(7) . ?
Li1 N2 2.227(7) . ?
Li1 B2 2.634(8) . ?
O1 C26 1.400(5) . ?
O1 C25 1.411(5) . ?
C1 B2 1.471(5) . ?
C1 N2 1.479(4) . ?
P1 C22 1.801(4) . ?
P1 C20 1.803(4) . ?
P1 C21 1.826(4) . ?
N1 B1 1.462(5) . ?
N1 C9 1.495(4) . ?
N1 B2 1.521(5) . ?
B1 N2 1.452(5) . ?
B1 C10 1.644(5) . ?
N2 C14 1.461(4) . ?
O2 C24 1.413(5) . ?
O2 C23 1.415(5) . ?
C2 C5 1.535(5) . ?
C2 C3 1.540(5) . ?
C2 C4 1.550(5) . ?
C2 B2 1.658(5) . ?
C4 H4A 0.9800 . ?
C4 H4B 0.9800 . ?
C4 H4C 0.9800 . ?
C3 H3A 0.9800 . ?
C3 H3B 0.9800 . ?
C3 H3C 0.9800 . ?
C6 C9 1.541(5) . ?
C6 H6A 0.9800 . ?
C6 H6B 0.9800 . ?
C6 H6C 0.9800 . ?
C5 H5A 0.9800 . ?
C5 H5B 0.9800 . ?
C5 H5C 0.9800 . ?
C8 C9 1.538(5) . ?
C8 H8A 0.9800 . ?
C8 H8B 0.9800 . ?
C8 H8C 0.9800 . ?
C7 C9 1.524(5) . ?
C7 H7A 0.9800 . ?
C7 H7B 0.9800 . ?
C7 H7C 0.9800 . ?
C10 C11 1.546(5) . ?
C10 C12 1.557(5) . ?
C10 C13 1.558(5) . ?
C11 H11A 0.9800 . ?
C11 H11B 0.9800 . ?
C11 H11C 0.9800 . ?
C12 H12A 0.9800 . ?
C12 H12B 0.9800 . ?
C12 H12C 0.9800 . ?
C13 H13A 0.9800 . ?
C13 H13B 0.9800 . ?
C13 H13C 0.9800 . ?
C14 C17 1.512(5) . ?
C14 C15 1.536(4) . ?
C14 H14 1.0000 . ?
C15 C16 1.516(5) . ?
C15 H15A 0.9900 . ?
C15 H15B 0.9900 . ?
C16 C19 1.518(6) . ?
C16 H16A 0.9900 . ?
C16 H16B 0.9900 . ?
C17 C18 1.520(5) . ?
C17 H17A 0.9900 . ?
C17 H17B 0.9900 . ?
C18 C19 1.522(5) . ?
C18 H18A 0.9900 . ?
C18 H18B 0.9900 . ?
C19 H19A 0.9900 . ?
C19 H19B 0.9900 . ?
C20 H20A 0.9800 . ?
C20 H20B 0.9800 . ?
C20 H20C 0.9800 . ?
C21 H21A 0.9800 . ?
C21 H21B 0.9800 . ?
C21 H21C 0.9800 . ?
C22 H22A 0.9800 . ?
C22 H22B 0.9800 . ?
C22 H22C 0.9800 . ?
C23 H23A 0.9800 . ?
C23 H23B 0.9800 . ?
C23 H23C 0.9800 . ?
C24 C25 1.460(7) . ?
C24 H24A 0.9900 . ?
C24 H24B 0.9900 . ?
C25 H25A 0.9900 . ?
C25 H25B 0.9900 . ?
C26 H26A 0.9800 . ?
C26 H26B 0.9800 . ?
C26 H26C 0.9800 . ?
